data_7118261
loop_
_publ_author_name
'Nitsch, J\"orn'
'Lacemon, Frederick'
'Lorbach, Andreas'
'Eichhorn, Antonius'
'Cisnetti, Federico'
'Steffen, Andreas'

_publ_section_title
;
 Cuprophilic interactions in highly luminescent dicopper(i)-NHC-picolyl
 complexes - fast phosphorescence or TADF?
;
_journal_issue 14
_journal_name_full 'Chemical communications (Cambridge, England)'
_journal_page_first 2932
_journal_page_last 2935
_journal_paper_doi 10.1039/c5cc09659f
_journal_volume 52
_journal_year 2016
_chemical_formula_moiety 'C38 H42 Cl2 Cu2 N6, 2(C H2 Cl2)'
_chemical_formula_sum 'C40 H46 Cl6 Cu2 N6'
_chemical_formula_weight 950.61
_chemical_name_systematic
;
 ?
;
_space_group_crystal_system triclinic
_space_group_IT_number 2
_space_group_name_Hall '-P 1'
_space_group_name_H-M_alt 'P -1'
_symmetry_space_group_name_Hall '-P 1'
_symmetry_space_group_name_H-M 'P -1'
_atom_sites_solution_hydrogens geom
_atom_sites_solution_primary iterative
_audit_creation_date 2014-10-17
_audit_creation_method
;
Olex2 1.2
(compiled 2014.09.19 svn.r3010 for OlexSys, GUI svn.r4874)
;
_audit_update_record
;
2014-12-09 deposited with the CCDC.
2015-12-18 downloaded from the CCDC.
;
_cell_angle_alpha 86.079(5)
_cell_angle_beta 89.732(6)
_cell_angle_gamma 77.869(5)
_cell_formula_units_Z 1
_cell_length_a 8.3293(13)
_cell_length_b 10.9929(17)
_cell_length_c 11.7343(18)
_cell_measurement_reflns_used 5554
_cell_measurement_temperature 102
_cell_measurement_theta_max 26.68
_cell_measurement_theta_min 2.49
_cell_volume 1047.9(3)
_computing_cell_refinement 'SAINT v8.34A (Bruker, 2013)'
_computing_data_reduction 'SAINT v8.34A (Bruker, 2013)'
_computing_molecular_graphics 'Olex2 (Dolomanov et al., 2009)'
_computing_publication_material 'Olex2 (Dolomanov et al., 2009)'
_computing_structure_refinement 'XL (Sheldrick, 2008)'
_computing_structure_solution 'olex2.solve (Bourhis et al., 2013)'
_diffrn_ambient_temperature 102
_diffrn_measured_fraction_theta_full 1.000
_diffrn_measured_fraction_theta_max 0.996
_diffrn_measurement_device_type 'Bruker APEX-II CCD'
_diffrn_measurement_method '\f and \w scans'
_diffrn_radiation_type MoK\a
_diffrn_radiation_wavelength 0.71073
_diffrn_reflns_av_R_equivalents 0.0360
_diffrn_reflns_av_unetI/netI 0.0411
_diffrn_reflns_laue_measured_fraction_full 1.000
_diffrn_reflns_laue_measured_fraction_max 0.996
_diffrn_reflns_limit_h_max 10
_diffrn_reflns_limit_h_min -10
_diffrn_reflns_limit_k_max 13
_diffrn_reflns_limit_k_min -13
_diffrn_reflns_limit_l_max 14
_diffrn_reflns_limit_l_min -14
_diffrn_reflns_number 15195
_diffrn_reflns_point_group_measured_fraction_full 1.000
_diffrn_reflns_point_group_measured_fraction_max 0.996
_diffrn_reflns_theta_full 26.000
_diffrn_reflns_theta_max 26.718
_diffrn_reflns_theta_min 1.740
_diffrn_standards_number 0
_exptl_absorpt_coefficient_mu 1.435
_exptl_absorpt_correction_T_max 1.0000
_exptl_absorpt_correction_T_min 0.8587
_exptl_absorpt_correction_type multi-scan
_exptl_absorpt_process_details
;
SADABS-2012/1 (Bruker,2012) was used for absorption correction.
wR2(int) was 0.0618 before and 0.0460 after correction.
The Ratio of minimum to maximum transmission is 0.8587.
The \l/2 correction factor is 0.0015.
;
_exptl_crystal_colour colourless
_exptl_crystal_colour_primary colourless
_exptl_crystal_density_diffrn 1.506
_exptl_crystal_description block
_exptl_crystal_F_000 488
_exptl_crystal_size_max 0.404
_exptl_crystal_size_mid 0.356
_exptl_crystal_size_min 0.138
_refine_diff_density_max 0.835
_refine_diff_density_min -0.605
_refine_diff_density_rms 0.161
_refine_ls_extinction_method none
_refine_ls_goodness_of_fit_ref 1.146
_refine_ls_hydrogen_treatment constr
_refine_ls_matrix_type full
_refine_ls_number_parameters 248
_refine_ls_number_reflns 4437
_refine_ls_number_restraints 0
_refine_ls_restrained_S_all 1.146
_refine_ls_R_factor_all 0.0491
_refine_ls_R_factor_gt 0.0363
_refine_ls_shift/su_max 0.000
_refine_ls_shift/su_mean 0.000
_refine_ls_structure_factor_coef Fsqd
_refine_ls_weighting_details 'w=1/[\s^2^(Fo^2^)+(0.0686P)^2^+0.1674P] where P=(Fo^2^+2Fc^2^)/3'
_refine_ls_weighting_scheme calc
_refine_ls_wR_factor_gt 0.1043
_refine_ls_wR_factor_ref 0.1225
_reflns_Friedel_coverage 0.000
_reflns_number_gt 3698
_reflns_number_total 4437
_reflns_threshold_expression 'I > 2\s(I)'
_cod_data_source_file c5cc09659f2.cif
_cod_data_source_block al058_0m
_cod_depositor_comments 'Adding full bibliography for 7118258--7118266.cif.'
_cod_database_code 7118261
_shelxl_version_number 2013-4
_shelx_space_group_comment
;
The symmetry employed for this shelxl refinement is uniquely defined
by the following loop, which should always be used as a source of
symmetry information in preference to the above space-group names.
They are only intended as comments.
;
_shelx_estimated_absorpt_t_max 0.827
_shelx_estimated_absorpt_t_min 0.595
_olex2_refinement_description
;
1. Fixed Uiso
 At 1.2 times of:
  All C(H) groups, All C(H,H) groups
 At 1.5 times of:
  All C(H,H,H) groups
2.a Secondary CH2 refined with riding coordinates:
 C13(H13A,H13B), C20(H20A,H20B)
2.b Aromatic/amide H refined with riding coordinates:
 C2(H2), C8(H8), C15(H15), C18(H18), C6(H6), C17(H17), C3(H3)
2.c Idealised Me refined as rotating group:
 C10(H10A,H10B,H10C), C11(H11A,H11B,H11C), C12(H12A,H12B,H12C), C19(H19A,H19B,
 H19C)
;
_olex2_submission_special_instructions 'No special instructions were received'

loop_
_space_group_symop_operation_xyz
'x, y, z'
'-x, -y, -z'

loop_
_atom_site_label
_atom_site_type_symbol
_atom_site_fract_x
_atom_site_fract_y
_atom_site_fract_z
_atom_site_U_iso_or_equiv
_atom_site_adp_type
_atom_site_occupancy
_atom_site_site_symmetry_order
_atom_site_calc_flag
_atom_site_refinement_flags_posn
Cu1 Cu 0.04269(4) 0.01602(3) 0.60193(3) 0.01753(13) Uani 1 1 d .
Cl1 Cl 0.27820(8) -0.07822(6) 0.71441(6) 0.01971(17) Uani 1 1 d .
Cl2 Cl -0.17248(12) 0.40840(9) 1.10085(7) 0.0412(2) Uani 1 1 d .
Cl3 Cl 0.14747(11) 0.24163(8) 1.08535(8) 0.0409(2) Uani 1 1 d .
N1 N 0.0770(3) 0.2597(2) 0.49676(19) 0.0142(5) Uani 1 1 d .
N3 N 0.1250(3) -0.0444(2) 0.26916(19) 0.0153(5) Uani 1 1 d .
N2 N 0.2519(3) 0.11347(19) 0.42410(18) 0.0129(5) Uani 1 1 d .
C2 C 0.1880(3) 0.3166(3) 0.4359(2) 0.0184(6) Uani 1 1 d .
H2 H 0.1871 0.4033 0.4281 0.022 Uiso 1 1 calc R
C1 C 0.1152(3) 0.1321(2) 0.4909(2) 0.0142(5) Uani 1 1 d .
C8 C -0.3203(4) 0.4048(3) 0.6279(3) 0.0210(6) Uani 1 1 d .
H8 H -0.4342 0.4252 0.6094 0.025 Uiso 1 1 calc R
C15 C 0.3998(3) -0.0822(3) 0.1962(2) 0.0188(6) Uani 1 1 d .
H15 H 0.5125 -0.0817 0.2079 0.023 Uiso 1 1 calc R
C10 C 0.1929(4) 0.2966(3) 0.7193(3) 0.0254(7) Uani 1 1 d .
H10A H 0.2587 0.3429 0.6707 0.038 Uiso 1 1 calc GR
H10B H 0.2287 0.2072 0.7096 0.038 Uiso 1 1 calc GR
H10C H 0.2075 0.3125 0.7994 0.038 Uiso 1 1 calc GR
C18 C 0.0747(3) -0.0762(3) 0.1681(2) 0.0190(6) Uani 1 1 d .
H18 H -0.0392 -0.0724 0.1570 0.023 Uiso 1 1 calc R
C14 C 0.2873(3) -0.0466(2) 0.2815(2) 0.0143(5) Uani 1 1 d .
C6 C -0.1023(4) 0.3923(3) 0.7635(2) 0.0229(6) Uani 1 1 d .
H6 H -0.0664 0.4073 0.8370 0.027 Uiso 1 1 calc R
C13 C 0.3418(3) -0.0112(2) 0.3949(2) 0.0143(5) Uani 1 1 d .
H13A H 0.3242 -0.0741 0.4555 0.017 Uiso 1 1 calc R
H13B H 0.4608 -0.0120 0.3922 0.017 Uiso 1 1 calc R
C17 C 0.1800(4) -0.1138(3) 0.0802(2) 0.0224(6) Uani 1 1 d .
H17 H 0.1390 -0.1363 0.0110 0.027 Uiso 1 1 calc R
C16 C 0.3486(4) -0.1183(3) 0.0940(2) 0.0216(6) Uani 1 1 d .
C3 C 0.2981(3) 0.2244(3) 0.3898(2) 0.0177(6) Uani 1 1 d .
H3 H 0.3888 0.2339 0.3433 0.021 Uiso 1 1 calc R
C9 C -0.2089(3) 0.3555(2) 0.5449(2) 0.0180(6) Uani 1 1 d .
C11 C -0.3948(4) 0.4816(3) 0.8232(3) 0.0357(8) Uani 1 1 d .
H11A H -0.5048 0.4998 0.7885 0.054 Uiso 1 1 calc GR
H11B H -0.3684 0.5590 0.8468 0.054 Uiso 1 1 calc GR
H11C H -0.3919 0.4226 0.8900 0.054 Uiso 1 1 calc GR
C7 C -0.2700(4) 0.4250(3) 0.7369(2) 0.0213(6) Uani 1 1 d .
C4 C -0.0420(3) 0.3203(2) 0.5766(2) 0.0151(6) Uani 1 1 d .
C5 C 0.0137(4) 0.3386(2) 0.6859(2) 0.0186(6) Uani 1 1 d .
C12 C -0.2670(4) 0.3447(3) 0.4253(3) 0.0261(7) Uani 1 1 d .
H12A H -0.3869 0.3567 0.4241 0.039 Uiso 1 1 calc GR
H12B H -0.2183 0.2617 0.4004 0.039 Uiso 1 1 calc GR
H12C H -0.2335 0.4085 0.3736 0.039 Uiso 1 1 calc GR
C20 C -0.0226(4) 0.2919(3) 1.1732(3) 0.0337(8) Uani 1 1 d .
H20A H -0.0718 0.2199 1.1978 0.040 Uiso 1 1 calc R
H20B H 0.0147 0.3251 1.2425 0.040 Uiso 1 1 calc R
C19 C 0.4689(5) -0.1656(4) 0.0056(3) 0.0481(10) Uani 1 1 d .
H19A H 0.5646 -0.1273 0.0107 0.072 Uiso 1 1 calc GR
H19B H 0.4179 -0.1445 -0.0702 0.072 Uiso 1 1 calc GR
H19C H 0.5039 -0.2564 0.0180 0.072 Uiso 1 1 calc GR

loop_
_atom_site_aniso_label
_atom_site_aniso_U_11
_atom_site_aniso_U_22
_atom_site_aniso_U_33
_atom_site_aniso_U_23
_atom_site_aniso_U_13
_atom_site_aniso_U_12
Cu1 0.0139(2) 0.01643(19) 0.0214(2) 0.00347(14) 0.00168(14) -0.00280(14)
Cl1 0.0132(3) 0.0208(3) 0.0247(4) -0.0007(3) -0.0039(3) -0.0028(3)
Cl2 0.0375(5) 0.0461(5) 0.0347(5) -0.0040(4) -0.0029(4) 0.0035(4)
Cl3 0.0311(5) 0.0397(5) 0.0498(5) -0.0003(4) 0.0038(4) -0.0041(4)
N1 0.0140(12) 0.0106(10) 0.0172(11) 0.0002(9) -0.0002(9) -0.0012(9)
N3 0.0143(12) 0.0139(11) 0.0182(11) -0.0011(9) -0.0020(9) -0.0041(9)
N2 0.0125(11) 0.0117(10) 0.0149(11) -0.0015(9) -0.0009(9) -0.0031(9)
C2 0.0215(15) 0.0145(13) 0.0213(14) -0.0002(11) 0.0002(12) -0.0090(12)
C1 0.0132(13) 0.0114(12) 0.0175(13) -0.0005(10) -0.0027(10) -0.0016(10)
C8 0.0151(14) 0.0158(13) 0.0301(16) 0.0033(12) 0.0011(12) -0.0002(11)
C15 0.0129(14) 0.0208(14) 0.0219(15) -0.0040(12) -0.0008(11) -0.0008(11)
C10 0.0215(16) 0.0293(16) 0.0231(15) -0.0043(13) -0.0069(12) 0.0008(13)
C18 0.0156(14) 0.0219(14) 0.0216(14) -0.0034(12) -0.0028(11) -0.0081(12)
C14 0.0136(14) 0.0110(12) 0.0179(13) -0.0007(10) -0.0023(11) -0.0022(11)
C6 0.0285(17) 0.0198(14) 0.0175(14) 0.0001(12) 0.0007(12) 0.0009(13)
C13 0.0101(13) 0.0121(12) 0.0197(14) -0.0021(11) -0.0005(10) 0.0001(10)
C17 0.0242(16) 0.0252(15) 0.0201(15) -0.0077(12) -0.0042(12) -0.0080(13)
C16 0.0216(16) 0.0219(14) 0.0203(14) -0.0063(12) 0.0023(12) -0.0007(12)
C3 0.0183(15) 0.0197(14) 0.0185(14) -0.0015(11) 0.0006(11) -0.0113(12)
C9 0.0189(15) 0.0088(12) 0.0263(15) -0.0001(11) -0.0013(12) -0.0035(11)
C11 0.0315(19) 0.0394(19) 0.0304(18) 0.0003(15) 0.0102(15) 0.0048(16)
C7 0.0228(16) 0.0172(13) 0.0217(15) 0.0030(12) 0.0068(12) -0.0011(12)
C4 0.0167(14) 0.0086(11) 0.0191(14) -0.0004(10) 0.0010(11) -0.0010(11)
C5 0.0179(15) 0.0140(13) 0.0224(14) 0.0001(11) -0.0031(11) -0.0004(11)
C12 0.0218(16) 0.0230(15) 0.0313(17) -0.0075(13) -0.0088(13) 0.0021(13)
C20 0.0315(19) 0.0409(19) 0.0275(17) 0.0030(15) -0.0034(14) -0.0065(16)
C19 0.042(2) 0.061(3) 0.041(2) -0.007(2) 0.0081(18) -0.010(2)

loop_
_atom_type_symbol
_atom_type_description
_atom_type_scat_dispersion_real
_atom_type_scat_dispersion_imag
_atom_type_scat_source
C C 0.0033 0.0016 'International Tables Vol C Tables 4.2.6.8 and 6.1.1.4'
H H 0.0000 0.0000 'International Tables Vol C Tables 4.2.6.8 and 6.1.1.4'
Cl Cl 0.1484 0.1585 'International Tables Vol C Tables 4.2.6.8 and 6.1.1.4'
Cu Cu 0.3201 1.2651 'International Tables Vol C Tables 4.2.6.8 and 6.1.1.4'
N N 0.0061 0.0033 'International Tables Vol C Tables 4.2.6.8 and 6.1.1.4'

loop_
_geom_angle_atom_site_label_1
_geom_angle_atom_site_label_2
_geom_angle_atom_site_label_3
_geom_angle
_geom_angle_site_symmetry_1
_geom_angle_site_symmetry_3
Cl1 Cu1 Cu1 131.81(3) . 2_556
N3 Cu1 Cu1 121.60(7) 2_556 2_556
N3 Cu1 Cl1 98.35(7) 2_556 .
C1 Cu1 Cu1 68.58(8) . 2_556
C1 Cu1 Cl1 105.88(8) . .
C1 Cu1 N3 131.38(10) . 2_556
C2 N1 C4 125.0(2) . .
C1 N1 C2 111.4(2) . .
C1 N1 C4 122.3(2) . .
C18 N3 Cu1 118.01(18) . 2_556
C18 N3 C14 117.1(2) . .
C14 N3 Cu1 124.46(18) . 2_556
C1 N2 C13 123.5(2) . .
C1 N2 C3 112.1(2) . .
C3 N2 C13 124.3(2) . .
N1 C2 H2 126.6 . .
C3 C2 N1 106.8(2) . .
C3 C2 H2 126.6 . .
N1 C1 Cu1 123.64(19) . .
N2 C1 Cu1 128.83(18) . .
N2 C1 N1 103.2(2) . .
C9 C8 H8 118.9 . .
C7 C8 H8 118.9 . .
C7 C8 C9 122.2(3) . .
C14 C15 H15 119.9 . .
C16 C15 H15 119.9 . .
C16 C15 C14 120.3(3) . .
H10A C10 H10B 109.5 . .
H10A C10 H10C 109.5 . .
H10B C10 H10C 109.5 . .
C5 C10 H10A 109.5 . .
C5 C10 H10B 109.5 . .
C5 C10 H10C 109.5 . .
N3 C18 H18 118.3 . .
N3 C18 C17 123.5(3) . .
C17 C18 H18 118.3 . .
N3 C14 C15 122.4(2) . .
N3 C14 C13 116.6(2) . .
C15 C14 C13 121.0(2) . .
C7 C6 H6 118.9 . .
C5 C6 H6 118.9 . .
C5 C6 C7 122.2(3) . .
N2 C13 C14 112.4(2) . .
N2 C13 H13A 109.1 . .
N2 C13 H13B 109.1 . .
C14 C13 H13A 109.1 . .
C14 C13 H13B 109.1 . .
H13A C13 H13B 107.9 . .
C18 C17 H17 120.4 . .
C18 C17 C16 119.3(3) . .
C16 C17 H17 120.4 . .
C15 C16 C17 117.4(3) . .
C15 C16 C19 120.9(3) . .
C17 C16 C19 121.7(3) . .
N2 C3 H3 126.8 . .
C2 C3 N2 106.5(2) . .
C2 C3 H3 126.8 . .
C8 C9 C4 117.6(3) . .
C8 C9 C12 120.5(3) . .
C4 C9 C12 121.9(3) . .
H11A C11 H11B 109.5 . .
H11A C11 H11C 109.5 . .
H11B C11 H11C 109.5 . .
C7 C11 H11A 109.5 . .
C7 C11 H11B 109.5 . .
C7 C11 H11C 109.5 . .
C8 C7 C6 118.2(3) . .
C8 C7 C11 120.4(3) . .
C6 C7 C11 121.4(3) . .
C9 C4 N1 119.9(2) . .
C9 C4 C5 121.8(3) . .
C5 C4 N1 118.3(2) . .
C6 C5 C10 121.1(3) . .
C6 C5 C4 117.9(3) . .
C4 C5 C10 121.0(3) . .
C9 C12 H12A 109.5 . .
C9 C12 H12B 109.5 . .
C9 C12 H12C 109.5 . .
H12A C12 H12B 109.5 . .
H12A C12 H12C 109.5 . .
H12B C12 H12C 109.5 . .
Cl2 C20 Cl3 111.33(18) . .
Cl2 C20 H20A 109.4 . .
Cl2 C20 H20B 109.4 . .
Cl3 C20 H20A 109.4 . .
Cl3 C20 H20B 109.4 . .
H20A C20 H20B 108.0 . .
C16 C19 H19A 109.5 . .
C16 C19 H19B 109.5 . .
C16 C19 H19C 109.5 . .
H19A C19 H19B 109.5 . .
H19A C19 H19C 109.5 . .
H19B C19 H19C 109.5 . .

loop_
_geom_bond_atom_site_label_1
_geom_bond_atom_site_label_2
_geom_bond_distance
_geom_bond_site_symmetry_2
Cu1 Cu1 2.5668(8) 2_556
Cu1 Cl1 2.3762(8) .
Cu1 N3 2.049(2) 2_556
Cu1 C1 1.945(3) .
Cl2 C20 1.763(3) .
Cl3 C20 1.764(4) .
N1 C2 1.390(3) .
N1 C1 1.378(3) .
N1 C4 1.450(3) .
N3 Cu1 2.049(2) 2_556
N3 C18 1.352(3) .
N3 C14 1.355(3) .
N2 C1 1.367(3) .
N2 C13 1.479(3) .
N2 C3 1.387(3) .
C2 H2 0.9500 .
C2 C3 1.356(4) .
C8 H8 0.9500 .
C8 C9 1.399(4) .
C8 C7 1.394(4) .
C15 H15 0.9500 .
C15 C14 1.387(4) .
C15 C16 1.386(4) .
C10 H10A 0.9800 .
C10 H10B 0.9800 .
C10 H10C 0.9800 .
C10 C5 1.513(4) .
C18 H18 0.9500 .
C18 C17 1.379(4) .
C14 C13 1.509(4) .
C6 H6 0.9500 .
C6 C7 1.398(4) .
C6 C5 1.391(4) .
C13 H13A 0.9900 .
C13 H13B 0.9900 .
C17 H17 0.9500 .
C17 C16 1.405(4) .
C16 C19 1.482(4) .
C3 H3 0.9500 .
C9 C4 1.407(4) .
C9 C12 1.507(4) .
C11 H11A 0.9800 .
C11 H11B 0.9800 .
C11 H11C 0.9800 .
C11 C7 1.516(4) .
C4 C5 1.407(4) .
C12 H12A 0.9800 .
C12 H12B 0.9800 .
C12 H12C 0.9800 .
C20 H20A 0.9900 .
C20 H20B 0.9900 .
C19 H19A 0.9800 .
C19 H19B 0.9800 .
C19 H19C 0.9800 .

loop_
_geom_torsion_atom_site_label_1
_geom_torsion_atom_site_label_2
_geom_torsion_atom_site_label_3
_geom_torsion_atom_site_label_4
_geom_torsion
_geom_torsion_site_symmetry_1
Cu1 N3 C18 C17 -171.1(2) 2_556
Cu1 N3 C14 C15 171.35(19) 2_556
Cu1 N3 C14 C13 -7.1(3) 2_556
N1 C2 C3 N2 -0.3(3) .
N1 C4 C5 C10 0.2(4) .
N1 C4 C5 C6 -177.5(2) .
N3 C18 C17 C16 -0.9(4) .
N3 C14 C13 N2 -55.9(3) .
C2 N1 C1 Cu1 158.0(2) .
C2 N1 C1 N2 -0.4(3) .
C2 N1 C4 C9 105.0(3) .
C2 N1 C4 C5 -77.0(3) .
C1 N1 C2 C3 0.4(3) .
C1 N1 C4 C9 -88.9(3) .
C1 N1 C4 C5 89.1(3) .
C1 N2 C13 C14 94.8(3) .
C1 N2 C3 C2 0.0(3) .
C8 C9 C4 N1 175.2(2) .
C8 C9 C4 C5 -2.8(4) .
C15 C14 C13 N2 125.6(3) .
C18 N3 C14 C15 -1.4(4) .
C18 N3 C14 C13 -179.9(2) .
C18 C17 C16 C15 -1.1(4) .
C18 C17 C16 C19 176.0(3) .
C14 N3 C18 C17 2.1(4) .
C14 C15 C16 C17 1.8(4) .
C14 C15 C16 C19 -175.3(3) .
C13 N2 C1 Cu1 21.9(4) .
C13 N2 C1 N1 178.7(2) .
C13 N2 C3 C2 -178.5(2) .
C16 C15 C14 N3 -0.5(4) .
C16 C15 C14 C13 177.9(2) .
C3 N2 C1 Cu1 -156.6(2) .
C3 N2 C1 N1 0.2(3) .
C3 N2 C13 C14 -86.9(3) .
C9 C8 C7 C6 -1.2(4) .
C9 C8 C7 C11 178.5(3) .
C9 C4 C5 C10 178.1(3) .
C9 C4 C5 C6 0.5(4) .
C7 C8 C9 C4 3.1(4) .
C7 C8 C9 C12 -175.1(3) .
C7 C6 C5 C10 -176.1(3) .
C7 C6 C5 C4 1.6(4) .
C4 N1 C2 C3 167.8(2) .
C4 N1 C1 Cu1 -9.8(4) .
C4 N1 C1 N2 -168.1(2) .
C5 C6 C7 C8 -1.3(4) .
C5 C6 C7 C11 179.0(3) .
C12 C9 C4 N1 -6.6(4) .
C12 C9 C4 C5 175.4(3) .
